data_2011272
loop_
_publ_author_name
'Saltmarsh, Jennifer A.'
'Howell, Bob A.'
'Squattrito, Philip J.'

_publ_section_title
;<i>cis</i>-Bis(3,6-dihydro-2<i>H</i>-1,2-oxazine-<i>N</i>)diiodoplatinum(II)
 and
 <i>cis</i>-bis(3,4,5,6-tetrahydro-2<i>H</i>-1,2-oxazine-<i>N</i>)diiodoplatinum(II)
;
_journal_issue 8
_journal_name_full 'Acta Crystallographica Section C'
_journal_page_first e335
_journal_page_last e337
_journal_paper_doi 10.1107/S0108270100009707
_journal_volume 56
_journal_year 2000
_chemical_formula_iupac '[Pt (C4 H7 N O)2 I2]'
_chemical_formula_moiety 'C8 H14 I2 N2 O2 Pt'
_chemical_formula_sum 'C8 H14 I2 N2 O2 Pt'
_chemical_formula_weight 619.11
_space_group_IT_number 14
_symmetry_cell_setting monoclinic
_symmetry_space_group_name_Hall '-P 2yn'
_symmetry_space_group_name_H-M 'P 1 21/n 1'
_cell_angle_alpha 90
_cell_angle_beta 92.28(2)
_cell_angle_gamma 90
_cell_formula_units_Z 4
_cell_length_a 10.146(4)
_cell_length_b 9.003(7)
_cell_length_c 15.035(2)
_cell_measurement_reflns_used 23
_cell_measurement_temperature 296
_cell_measurement_theta_max 13.4
_cell_measurement_theta_min 9.2
_cell_volume 1372.3(12)
_computing_cell_refinement 'MSC/AFC Diffractometer Control Software'
_computing_data_collection
;MSC/AFC Diffractometer Control Software (Molecular Structure Corporation,
 1988)
;
_computing_data_reduction
;
TEXSAN (Molecular Structure Corporation, 1991)
;
_computing_publication_material TEXSAN
_computing_structure_refinement TEXSAN
_computing_structure_solution 'MITHRIL (Gilmore, 1983)'
_diffrn_ambient_temperature 296
_diffrn_measurement_device 'Rigaku AFC-6S'
_diffrn_measurement_method \w
_diffrn_radiation_monochromator graphite
_diffrn_radiation_source 'X-ray tube'
_diffrn_radiation_type MoK\a
_diffrn_radiation_wavelength .7107
_diffrn_reflns_av_R_equivalents .022
_diffrn_reflns_limit_h_max 12
_diffrn_reflns_limit_h_min 0
_diffrn_reflns_limit_k_max 11
_diffrn_reflns_limit_k_min 0
_diffrn_reflns_limit_l_max 18
_diffrn_reflns_limit_l_min -18
_diffrn_reflns_number 2718
_diffrn_reflns_theta_max 25.00
_diffrn_standards_decay_% 3.5
_diffrn_standards_interval_count 150
_diffrn_standards_number 3
_exptl_absorpt_coefficient_mu 14.8
_exptl_absorpt_correction_T_max .052
_exptl_absorpt_correction_T_min .039
_exptl_absorpt_correction_type '\y scan'
_exptl_absorpt_process_details '(North et al., 1968)'
_exptl_crystal_colour yellow--orange
_exptl_crystal_density_diffrn 2.996
_exptl_crystal_density_method 'not measured'
_exptl_crystal_description 'flat needle'
_exptl_crystal_F_000 1104
_exptl_crystal_size_max .30
_exptl_crystal_size_mid .20
_exptl_crystal_size_min .20
_refine_diff_density_max 1.49
_refine_diff_density_min -.70
_refine_ls_extinction_method none
_refine_ls_goodness_of_fit_ref 1.48
_refine_ls_hydrogen_treatment noref
_refine_ls_matrix_type full
_refine_ls_number_constraints 0
_refine_ls_number_parameters 136
_refine_ls_number_reflns 1544
_refine_ls_number_restraints 0
_refine_ls_R_factor_gt .030
_refine_ls_shift/su_max .016
_refine_ls_structure_factor_coef F
_refine_ls_weighting_details 'w = 4F~o~^2^/\s^2^(F~o~^2^)'
_refine_ls_weighting_scheme sigma
_refine_ls_wR_factor_ref .028
_reflns_number_gt 1544
_reflns_number_total 2387
_reflns_threshold_expression I>3\s(I)
_cod_data_source_file qa0357.cif
_cod_data_source_block I
_cod_depositor_comments
;
The following automatic conversions were performed:

'_atom_site_thermal_displace_type' tag value 'Uij' was replaced with
'Uani' value 29 times.

Automatic conversion script
Id: cif_fix_values 1646 2011-03-28 12:23:43Z adriana 
;
_cod_original_cell_volume 1372.0(10)
_cod_original_sg_symbol_H-M 'P 21/n'
_cod_database_code 2011272
_cod_database_fobs_code 2011272

loop_
_symmetry_equiv_pos_as_xyz
'  +x,  +y,  +z'
1/2-x,1/2+y,1/2-z
'  -x,  -y,  -z'
1/2+x,1/2-y,1/2+z

loop_
_atom_site_aniso_label
_atom_site_aniso_U_11
_atom_site_aniso_U_22
_atom_site_aniso_U_33
_atom_site_aniso_U_12
_atom_site_aniso_U_13
_atom_site_aniso_U_23
Pt .0370(3) .0423(3) .0351(3) .0021(3) .0072(2) .0029(3)
I1 .0678(7) .0555(6) .0366(5) .0046(5) .0060(5) -.0004(4)
I2 .0405(6) .0836(8) .0543(6) -.0038(5) .0140(5) -.0018(6)
O1 .071(7) .051(6) .046(6) .006(5) .007(5) .016(5)
O2 .041(5) .058(6) .044(5) .002(5) .011(4) -.004(5)
N1 .050(7) .055(8) .031(6) .012(6) .007(5) .007(5)
N2 .031(6) .069(9) .046(7) .008(6) .002(5) -.001(6)
C1 .060(10) .090(10) .050(9) .022(10) .030(8) .037(9)
C2 .060(10) .100(10) .042(9) .000(10) .000(8) -.002(10)
C3 .048(9) .090(10) .040(9) .008(9) -.014(7) -.004(9)
C4 .036(8) .060(10) .059(10) -.001(8) -.002(7) -.005(8)
C5 .034(8) .080(10) .060(9) .004(9) .017(7) .027(9)
C6 .053(9) .070(10) .045(9) -.020(9) -.002(7) .003(8)
C7 .054(10) .060(10) .060(10) -.017(9) .009(8) -.002(9)
C8 .070(10) .041(9) .048(9) -.007(8) -.003(8) -.010(7)

loop_
_atom_site_label
_atom_site_fract_x
_atom_site_fract_y
_atom_site_fract_z
_atom_site_U_iso_or_equiv
_atom_site_thermal_displace_type
_atom_site_calc_flag
_atom_site_calc_attached_atom
Pt .42222(5) .17948(6) .94926(3) .03800(10) Uani ? ?
I1 .46637(10) .21387(10) 1.11910(6) .0532(3) Uani ? ?
I2 .17500(9) .13010(10) .97163(6) .0592(3) Uani ? ?
O1 .4186(9) .2999(10) .7707(6) .056(3) Uani ? ?
O2 .6654(8) .1700(10) .8513(5) .048(3) Uani ? ?
N1 .4065(10) .1520(10) .8104(6) .045(3) Uani ? ?
N2 .6197(10) .2330(10) .9333(7) .048(4) Uani ? ?
C1 .4710(10) .278(2) .6834(10) .068(6) Uani ? ?
C2 .406(2) .161(2) .6303(9) .068(6) Uani ? ?
C3 .3240(10) .071(2) .6646(9) .060(5) Uani ? ?
C4 .2990(10) .073(2) .7613(9) .053(5) Uani ? ?
C5 .8100(10) .183(2) .8465(9) .057(5) Uani ? ?
C6 .8540(10) .337(2) .8684(9) .056(5) Uani ? ?
C7 .7820(10) .432(2) .9066(10) .059(5) Uani ? ?
C8 .6440(10) .398(2) .9318(9) .052(5) Uani ? ?
H1 .4715 .0886 .8094 .0543 Uani ? ?
H2 .6823 .1803 .9586 .0570 Uani ? ?
H3 .4665 .3717 .6504 .0736 Uani ? ?
H4 .5656 .2559 .6901 .0736 Uani ? ?
H5 .4263 .1525 .5679 .0773 Uani ? ?
H6 .2782 -.0009 .6265 .0714 Uani ? ?
H7 .2149 .1217 .7713 .0609 Uani ? ?
H8 .2891 -.0280 .7837 .0609 Uani ? ?
H9 .8358 .1566 .7896 .0664 Uani ? ?
H10 .8508 .1168 .8899 .0664 Uani ? ?
H11 .9425 .3688 .8515 .0652 Uani ? ?
H12 .8196 .5296 .9223 .0708 Uani ? ?
H13 .5807 .4443 .8894 .0597 Uani ? ?
H14 .6245 .4417 .9894 .0597 Uani ? ?

loop_
_atom_type_symbol
_atom_type_scat_dispersion_real
_atom_type_scat_dispersion_imag
_atom_type_scat_source
C .002 .002 'International Tables'
H .000 .000 'International Tables'
O .008 .006 'International Tables'
N .004 .003 'International Tables'
I -.726 1.812 'International Tables'
Pt -2.352 8.388 'International Tables'

loop_
_geom_angle_atom_site_label_1
_geom_angle_atom_site_label_2
_geom_angle_atom_site_label_3
_geom_angle
_geom_angle_publ_flag
I1 Pt I2 91.31(4) yes
I1 Pt N1 174.4(3) yes
I1 Pt N2 87.5(3) yes
I2 Pt N1 94.2(3) yes
I2 Pt N2 176.4(3) yes
N1 Pt N2 87.0(4) yes
N1 O1 C1 106.4(9) yes
N2 O2 C5 111.2(9) yes
Pt N1 O1 106.9(7) no
Pt N1 C4 125.4(8) no
O1 N1 C4 107.7(9) yes
Pt N2 O2 110.3(7) no
Pt N2 C8 112.8(8) no
O2 N2 C8 108.6(9) yes
N1 C4 C3 110.0(10) yes
C1 C2 C3 121.0(10) yes
C2 C3 C4 121.0(10) yes
O1 C1 C2 114.0(10) yes
N2 C8 C7 110.0(10) yes
C5 C6 C7 123.0(10) yes
C6 C7 C8 122.0(10) yes
O2 C5 C6 110.0(10) yes
Pt N1 H1 94 no
O1 N1 H1 121 no
C4 N1 H1 103 no
Pt N2 H2 121 no
O2 N2 H2 84 no
C8 N2 H2 116 no
O1 C1 H3 109 no
O1 C1 H4 109 no
C2 C1 H3 109 no
C2 C1 H4 109 no
H3 C1 H4 104 no
C3 C2 H5 120 no
C1 C2 H5 118 no
C4 C3 H6 119 no
C2 C3 H6 119 no
N1 C4 H7 110 no
N1 C4 H8 111 no
C3 C4 H7 110 no
C3 C4 H8 110 no
H7 C4 H8 105 no
O2 C5 H9 110 no
O2 C5 H10 109 no
C6 C5 H9 110 no
C6 C5 H10 108 no
H9 C5 H10 110 no
C7 C6 H11 118 no
C5 C6 H11 119 no
C8 C7 H12 119 no
C6 C7 H12 119 no
N2 C8 H13 109 no
N2 C8 H14 110 no
C7 C8 H13 110 no
C7 C8 H14 111 no
H13 C8 H14 105 no

loop_
_geom_bond_atom_site_label_1
_geom_bond_atom_site_label_2
_geom_bond_site_symmetry_1
_geom_bond_site_symmetry_2
_geom_bond_distance
_geom_bond_publ_flag
Pt I1 ? ? 2.5930(10) yes
Pt I2 ? ? 2.5820(10) yes
Pt N1 ? ? 2.103(9) yes
Pt N2 ? ? 2.085(10) yes
O1 N1 ? ? 1.470(10) yes
O1 C1 ? ? 1.450(10) yes
O2 N2 ? ? 1.450(10) yes
O2 C5 ? ? 1.470(10) yes
N1 C4 ? ? 1.470(10) yes
N2 C8 ? ? 1.50(2) yes
C1 C2 ? ? 1.46(2) yes
C2 C3 ? ? 1.28(2) yes
C3 C4 ? ? 1.49(2) yes
C5 C6 ? ? 1.49(2) yes
C6 C7 ? ? 1.28(2) yes
C7 C8 ? ? 1.50(2) yes
N1 H1 ? ? .87 no
N2 H2 ? ? .87 no
C1 H3 ? ? .98 no
C1 H4 ? ? .98 no
C2 H5 ? ? .97 no
C3 H6 ? ? .97 no
C4 H7 ? ? .97 no
C4 H8 ? ? .98 no
C5 H9 ? ? .93 no
C5 H10 ? ? .96 no
C6 H11 ? ? .98 no
C7 H12 ? ? .98 no
C8 H13 ? ? .98 no
C8 H14 ? ? .98 no
